data_4501235
loop_
_publ_author_name
'Bacchi, Alessia'
'Cantoni, Giulia'
'Granelli, Matteo'
'Mazza, Simona'
'Pelagatti, Paolo'
'Rispoli, Gabriele'

_publ_section_title
;
 Hydrogen Bond Optimization via Molecular Design for the Fabrication of
 Crystalline Organometallic Wheel-and-Axle Compounds Based on
 Half-Sandwich Ru(II) Units
;
_journal_issue 11
_journal_name_full 'Crystal Growth &amp; Design'
_journal_page_first 5039
_journal_paper_doi 10.1021/cg200940j
_journal_volume 11
_journal_year 2011
_chemical_formula_sum 'C17 H21 Cl2 N O2 Ru'
_chemical_formula_weight 443.32
_chemical_name_systematic
; 
 ? 
;
_space_group_IT_number 2
_symmetry_cell_setting triclinic
_symmetry_space_group_name_Hall '-P 1'
_symmetry_space_group_name_H-M 'P -1'
_atom_sites_solution_hydrogens geom
_atom_sites_solution_primary direct
_atom_sites_solution_secondary difmap
_audit_creation_method SHELXL-97
_cell_angle_alpha 88.982(4)
_cell_angle_beta 77.227(5)
_cell_angle_gamma 70.695(4)
_cell_formula_units_Z 2
_cell_length_a 7.745(3)
_cell_length_b 9.175(4)
_cell_length_c 14.900(7)
_cell_measurement_reflns_used 800
_cell_measurement_temperature 293(2)
_cell_measurement_theta_max 18
_cell_measurement_theta_min 4
_cell_volume 972.8(7)
_computing_structure_refinement 'SHELXL-97 (Sheldrick, 1997)'
_computing_structure_solution 'SIR97 (Altomare et al. 1997)'
_diffrn_ambient_temperature 293(2)
_diffrn_detector_area_resol_mean 8.2
_diffrn_measured_fraction_theta_full 0.996
_diffrn_measured_fraction_theta_max 0.996
_diffrn_measurement_device_type diffractometer
_diffrn_measurement_method '\w scan'
_diffrn_radiation_monochromator graphite
_diffrn_radiation_source 'fine-focus sealed tube'
_diffrn_radiation_type MoK\a
_diffrn_radiation_wavelength 0.71073
_diffrn_reflns_av_R_equivalents 0.0420
_diffrn_reflns_av_sigmaI/netI 0.0652
_diffrn_reflns_limit_h_max 7
_diffrn_reflns_limit_h_min -7
_diffrn_reflns_limit_k_max 9
_diffrn_reflns_limit_k_min -9
_diffrn_reflns_limit_l_max 14
_diffrn_reflns_limit_l_min -14
_diffrn_reflns_number 4199
_diffrn_reflns_theta_full 20.93
_diffrn_reflns_theta_max 20.93
_diffrn_reflns_theta_min 1.40
_exptl_absorpt_coefficient_mu 1.087
_exptl_absorpt_correction_T_max 1.0
_exptl_absorpt_correction_T_min 0.802
_exptl_absorpt_correction_type multi-scan
_exptl_absorpt_process_details 'SADABS procedure'
_exptl_crystal_colour orange
_exptl_crystal_density_diffrn 1.513
_exptl_crystal_density_method 'not measured'
_exptl_crystal_description prism
_exptl_crystal_F_000 448
_exptl_crystal_size_max 0.08
_exptl_crystal_size_mid 0.06
_exptl_crystal_size_min 0.03
_refine_diff_density_max 0.638
_refine_diff_density_min -0.559
_refine_diff_density_rms 0.086
_refine_ls_extinction_method none
_refine_ls_goodness_of_fit_ref 0.991
_refine_ls_hydrogen_treatment constr
_refine_ls_matrix_type full
_refine_ls_number_parameters 212
_refine_ls_number_reflns 2056
_refine_ls_number_restraints 0
_refine_ls_restrained_S_all 0.991
_refine_ls_R_factor_all 0.0641
_refine_ls_R_factor_gt 0.0438
_refine_ls_shift/su_max 0.000
_refine_ls_shift/su_mean 0.000
_refine_ls_structure_factor_coef Fsqd
_refine_ls_weighting_details 'calc w=1/[\s^2^(Fo^2^)+(0.0552P)^2^+0.0000P] where P=(Fo^2^+2Fc^2^)/3'
_refine_ls_weighting_scheme calc
_refine_ls_wR_factor_gt 0.0933
_refine_ls_wR_factor_ref 0.1012
_reflns_number_gt 1568
_reflns_number_total 2056
_reflns_threshold_expression >2sigma(I)
_cod_data_source_file cg200940j_si_002.cif
_cod_data_source_block 2
_cod_original_sg_symbol_H-M P-1
_cod_database_code 4501235

loop_
_symmetry_equiv_pos_as_xyz
'x, y, z'
'-x, -y, -z'

loop_
_atom_site_label
_atom_site_type_symbol
_atom_site_fract_x
_atom_site_fract_y
_atom_site_fract_z
_atom_site_U_iso_or_equiv
_atom_site_adp_type
_atom_site_occupancy
_atom_site_symmetry_multiplicity
_atom_site_calc_flag
_atom_site_refinement_flags
Ru Ru 0.41617(9) 0.30114(7) 0.88041(4) 0.0423(3) Uani 1 1 d .
Cl1 Cl 0.4003(3) 0.3214(2) 1.04424(13) 0.0500(6) Uani 1 1 d .
Cl2 Cl 0.1000(3) 0.2964(2) 0.92202(14) 0.0553(6) Uani 1 1 d .
N1 N 0.2791(8) 0.5507(6) 0.9076(4) 0.0401(15) Uani 1 1 d .
H1NA H 0.1773 0.5659 0.9541 0.048 Uiso 1 1 calc R
H1NB H 0.3583 0.5873 0.9284 0.048 Uiso 1 1 calc R
O1 O 0.1402(10) 0.9821(7) 0.5704(4) 0.086(2) Uani 1 1 d .
O2 O -0.0917(11) 0.8833(9) 0.5847(5) 0.096(2) Uani 1 1 d .
H2O H -0.1052 0.9256 0.5366 0.144 Uiso 1 1 calc R
C12 C 0.3285(11) 0.7225(8) 0.7851(5) 0.051(2) Uani 1 1 d .
H12 H 0.4406 0.7182 0.7998 0.061 Uiso 1 1 calc R
C2 C 0.6992(11) 0.1234(9) 0.8626(5) 0.050(2) Uani 1 1 d .
C3 C 0.7152(11) 0.2598(9) 0.8251(5) 0.054(2) Uani 1 1 d .
H3 H 0.7950 0.3048 0.8427 0.065 Uiso 1 1 calc R
C11 C 0.2195(11) 0.6445(8) 0.8353(5) 0.0401(19) Uani 1 1 d .
C14 C 0.1052(13) 0.8120(8) 0.6897(5) 0.053(2) Uani 1 1 d .
C5 C 0.4874(12) 0.2691(10) 0.7296(5) 0.059(2) Uani 1 1 d .
C16 C 0.0481(11) 0.6539(8) 0.8141(5) 0.050(2) Uani 1 1 d .
H16 H -0.0285 0.6044 0.8493 0.059 Uiso 1 1 calc R
C13 C 0.2721(12) 0.8075(9) 0.7126(6) 0.059(2) Uani 1 1 d .
H13 H 0.3453 0.8615 0.6793 0.071 Uiso 1 1 calc R
C1 C 0.8015(11) 0.0476(9) 0.9352(6) 0.065(3) Uani 1 1 d .
H1B H 0.9312 -0.0059 0.9068 0.097 Uiso 1 1 calc R
H1A H 0.7456 -0.0248 0.9650 0.097 Uiso 1 1 calc R
H1C H 0.7930 0.1251 0.9799 0.097 Uiso 1 1 calc R
C7 C 0.5707(12) 0.0605(9) 0.8362(6) 0.057(2) Uani 1 1 d .
H7 H 0.5547 -0.0284 0.8621 0.069 Uiso 1 1 calc R
C4 C 0.6114(11) 0.3284(9) 0.7611(6) 0.060(2) Uani 1 1 d .
H4 H 0.6245 0.4197 0.7375 0.072 Uiso 1 1 calc R
C6 C 0.4684(12) 0.1322(9) 0.7713(6) 0.061(2) Uani 1 1 d .
H6 H 0.3856 0.0893 0.7550 0.073 Uiso 1 1 calc R
C17 C 0.0501(16) 0.9021(10) 0.6088(6) 0.070(3) Uani 1 1 d .
C15 C -0.0057(12) 0.7370(9) 0.7409(6) 0.058(2) Uani 1 1 d .
H15 H -0.1182 0.7421 0.7263 0.070 Uiso 1 1 calc R
C8 C 0.3855(15) 0.3458(12) 0.6568(6) 0.085(3) Uani 1 1 d .
H8 H 0.3546 0.4578 0.6664 0.102 Uiso 1 1 calc R
C9 C 0.5210(19) 0.2953(15) 0.5617(7) 0.173(7) Uani 1 1 d .
H9A H 0.6324 0.3204 0.5604 0.259 Uiso 1 1 calc R
H9B H 0.4609 0.3484 0.5149 0.259 Uiso 1 1 calc R
H9C H 0.5541 0.1857 0.5504 0.259 Uiso 1 1 calc R
C10 C 0.2035(17) 0.3150(13) 0.6598(7) 0.118(4) Uani 1 1 d .
H10B H 0.2297 0.2061 0.6493 0.176 Uiso 1 1 calc R
H10A H 0.1454 0.3699 0.6129 0.176 Uiso 1 1 calc R
H10C H 0.1201 0.3496 0.7192 0.176 Uiso 1 1 calc R

loop_
_atom_site_aniso_label
_atom_site_aniso_U_11
_atom_site_aniso_U_22
_atom_site_aniso_U_33
_atom_site_aniso_U_23
_atom_site_aniso_U_13
_atom_site_aniso_U_12
Ru 0.0513(5) 0.0309(4) 0.0490(4) 0.0047(3) -0.0201(3) -0.0140(3)
Cl1 0.0607(14) 0.0459(12) 0.0528(13) 0.0122(10) -0.0260(11) -0.0224(10)
Cl2 0.0547(13) 0.0508(13) 0.0678(15) 0.0048(11) -0.0218(12) -0.0224(11)
N1 0.047(4) 0.033(4) 0.043(4) 0.010(3) -0.018(3) -0.013(3)
O1 0.132(6) 0.075(5) 0.070(5) 0.039(4) -0.054(4) -0.040(4)
O2 0.128(6) 0.104(6) 0.087(6) 0.047(4) -0.067(5) -0.055(5)
C12 0.067(6) 0.048(5) 0.048(5) 0.021(4) -0.028(5) -0.023(5)
C2 0.050(5) 0.039(5) 0.057(5) 0.004(4) -0.018(4) -0.008(4)
C3 0.052(6) 0.047(5) 0.061(6) 0.016(5) -0.014(5) -0.012(4)
C11 0.062(6) 0.028(4) 0.034(5) 0.003(4) -0.017(4) -0.016(4)
C14 0.086(7) 0.030(5) 0.046(5) 0.008(4) -0.032(5) -0.012(5)
C5 0.065(6) 0.054(6) 0.039(5) -0.001(4) -0.003(5) -0.001(5)
C16 0.057(6) 0.040(5) 0.052(5) 0.012(4) -0.013(5) -0.016(4)
C13 0.079(7) 0.050(6) 0.059(6) 0.011(5) -0.025(5) -0.032(5)
C1 0.065(6) 0.053(5) 0.079(7) 0.016(5) -0.034(5) -0.012(5)
C7 0.069(6) 0.035(5) 0.065(6) 0.006(4) -0.013(5) -0.015(5)
C4 0.056(6) 0.050(6) 0.064(6) 0.007(5) 0.001(5) -0.015(5)
C6 0.070(6) 0.047(6) 0.063(6) -0.021(5) -0.026(5) -0.008(5)
C17 0.105(9) 0.051(6) 0.054(6) 0.012(5) -0.021(6) -0.025(6)
C15 0.067(6) 0.050(6) 0.056(6) 0.009(5) -0.028(5) -0.008(5)
C8 0.108(9) 0.080(7) 0.061(7) 0.004(5) -0.029(7) -0.017(6)
C9 0.212(16) 0.182(14) 0.043(7) -0.020(8) -0.015(9) 0.032(11)
C10 0.162(12) 0.110(10) 0.101(9) -0.002(7) -0.086(9) -0.034(8)

loop_
_atom_type_symbol
_atom_type_description
_atom_type_scat_dispersion_real
_atom_type_scat_dispersion_imag
_atom_type_scat_source
C C 0.0033 0.0016 'International Tables Vol C Tables 4.2.6.8 and 6.1.1.4'
H H 0.0000 0.0000 'International Tables Vol C Tables 4.2.6.8 and 6.1.1.4'
N N 0.0061 0.0033 'International Tables Vol C Tables 4.2.6.8 and 6.1.1.4'
O O 0.0106 0.0060 'International Tables Vol C Tables 4.2.6.8 and 6.1.1.4'
Cl Cl 0.1484 0.1585 'International Tables Vol C Tables 4.2.6.8 and 6.1.1.4'
Ru Ru -1.2594 0.8363 'International Tables Vol C Tables 4.2.6.8 and 6.1.1.4'

loop_
_geom_angle_atom_site_label_1
_geom_angle_atom_site_label_2
_geom_angle_atom_site_label_3
_geom_angle
C4 Ru C6 68.1(3)
C4 Ru C7 80.0(3)
C6 Ru C7 38.0(3)
C4 Ru N1 92.6(3)
C6 Ru N1 137.4(3)
C7 Ru N1 172.5(3)
C4 Ru C3 37.5(3)
C6 Ru C3 80.7(3)
C7 Ru C3 67.8(3)
N1 Ru C3 107.2(3)
C4 Ru C5 38.1(3)
C6 Ru C5 38.5(3)
C7 Ru C5 69.2(3)
N1 Ru C5 104.1(3)
C3 Ru C5 69.0(3)
C4 Ru C2 67.1(3)
C6 Ru C2 68.4(3)
C7 Ru C2 38.0(3)
N1 Ru C2 139.8(3)
C3 Ru C2 36.9(3)
C5 Ru C2 81.5(3)
C4 Ru Cl2 138.9(3)
C6 Ru Cl2 87.3(2)
C7 Ru Cl2 100.8(2)
N1 Ru Cl2 83.73(16)
C3 Ru Cl2 167.7(2)
C5 Ru Cl2 103.3(3)
C2 Ru Cl2 134.6(2)
C4 Ru Cl1 133.0(3)
C6 Ru Cl1 140.8(3)
C7 Ru Cl1 105.9(2)
N1 Ru Cl1 80.17(15)
C3 Ru Cl1 100.4(2)
C5 Ru Cl1 169.3(2)
C2 Ru Cl1 89.0(2)
Cl2 Ru Cl1 86.85(7)
C11 N1 Ru 119.7(4)
C11 C12 C13 120.3(8)
C3 C2 C7 118.6(7)
C3 C2 C1 122.1(7)
C7 C2 C1 119.2(7)
C3 C2 Ru 70.2(4)
C7 C2 Ru 69.0(4)
C1 C2 Ru 128.9(6)
C4 C3 C2 119.7(8)
C4 C3 Ru 69.2(5)
C2 C3 Ru 72.9(5)
C12 C11 C16 119.7(7)
C12 C11 N1 121.2(7)
C16 C11 N1 119.1(7)
C15 C14 C13 120.0(7)
C15 C14 C17 121.4(8)
C13 C14 C17 118.6(8)
C4 C5 C6 114.9(7)
C4 C5 C8 121.7(9)
C6 C5 C8 123.5(9)
C4 C5 Ru 68.7(5)
C6 C5 Ru 68.9(4)
C8 C5 Ru 132.5(6)
C15 C16 C11 119.6(7)
C12 C13 C14 119.8(8)
C6 C7 C2 120.3(7)
C6 C7 Ru 70.1(4)
C2 C7 Ru 73.0(4)
C3 C4 C5 124.5(8)
C3 C4 Ru 73.2(5)
C5 C4 Ru 73.2(5)
C7 C6 C5 122.0(8)
C7 C6 Ru 72.0(4)
C5 C6 Ru 72.6(4)
O1 C17 O2 125.3(9)
O1 C17 C14 120.2(10)
O2 C17 C14 114.5(9)
C14 C15 C16 120.5(8)
C5 C8 C10 114.4(9)
C5 C8 C9 108.5(9)
C10 C8 C9 110.9(10)

loop_
_geom_bond_atom_site_label_1
_geom_bond_atom_site_label_2
_geom_bond_distance
Ru C4 2.134(8)
Ru C6 2.143(7)
Ru C7 2.167(8)
Ru N1 2.184(5)
Ru C3 2.185(8)
Ru C5 2.192(8)
Ru C2 2.221(7)
Ru Cl2 2.404(2)
Ru Cl1 2.424(2)
N1 C11 1.427(8)
O1 C17 1.225(10)
O2 C17 1.291(11)
C12 C11 1.372(9)
C12 C13 1.385(10)
C2 C3 1.394(10)
C2 C7 1.428(10)
C2 C1 1.506(10)
C3 C4 1.390(10)
C11 C16 1.407(10)
C14 C15 1.369(10)
C14 C13 1.397(10)
C14 C17 1.509(11)
C5 C4 1.412(11)
C5 C6 1.428(11)
C5 C8 1.510(11)
C16 C15 1.381(10)
C7 C6 1.402(10)
C8 C10 1.518(13)
C8 C9 1.539(13)
